data_8106079
loop_
_publ_author_name
'Tong, Ya-Yan'
'Xu, Bo'
'Yin, Guang-Da'
'Song, Rong-Fei'
'Guo, Li-Bing'
'Zhao, Pei-Zheng'

_publ_section_title
;
 Crystal structure of
 1,3,5-tris((trimethylsilyl)methyl)-1,3,5-triazinane-2,4,6-trione,
 C15H33N3O3Si3
;
_journal_issue 1
_journal_name_full 'Zeitschrift f\"ur Kristallographie - New Crystal Structures'
_journal_page_first 147
_journal_page_last 148
_journal_paper_doi 10.1515/ncrs-2017-0236
_journal_volume 233
_journal_year 2018
_chemical_formula_moiety 'C5 H11 N O Si'
_chemical_formula_sum 'C5 H11 N O Si'
_chemical_formula_weight 129.23
_space_group_crystal_system trigonal
_space_group_IT_number 148
_space_group_name_Hall '-R 3'
_space_group_name_H-M_alt 'R -3 :H'
_symmetry_Int_Tables_number 148
_cell_angle_alpha 90
_cell_angle_beta 90
_cell_angle_gamma 120
_cell_formula_units_Z 18
_cell_length_a 17.8622(4)
_cell_length_b 17.8622(4)
_cell_length_c 12.5153(3)
_cell_measurement_reflns_used 2802
_cell_measurement_temperature 293
_cell_measurement_theta_max 72.2400
_cell_measurement_theta_min 6.7080
_cell_volume 3458.13(14)
_computing_cell_refinement 'CrysAlisPro 1.171.38.43f (Rigaku OD, 2015)'
_computing_data_collection 'CrysAlisPro 1.171.38.43f (Rigaku OD, 2015)'
_computing_data_reduction 'CrysAlisPro 1.171.38.43f (Rigaku OD, 2015)'
_computing_molecular_graphics 'Olex2 (Dolomanov et al., 2009)'
_computing_publication_material 'Olex2 (Dolomanov et al., 2009)'
_computing_structure_refinement 'olex2.refine (Bourhis et al., 2015)'
_diffrn_ambient_temperature 293
_diffrn_detector 'CCD plate'
_diffrn_detector_area_resol_mean 8.0528
_diffrn_detector_type EosS2
_diffrn_measured_fraction_theta_full 0.9797
_diffrn_measured_fraction_theta_max 0.9797
_diffrn_measurement_details
;
List of Runs (angles in degrees, time in seconds):

  # Type    Start    End  Width  t~exp~   \w     \q     \k     \f   Frames
--------------------------------------------------------------------------
  1  \w     24.00  81.00   1.00    2.03    --   36.07  38.00  30.00   57
  2  \w     42.00  96.00   1.00    2.03    --   36.07  57.00  90.00   54
  3  \w    135.00 174.00   1.00    8.11    --  109.31  77.00  30.00   39
  4  \w     92.00 118.00   1.00    8.11    --  109.31  77.00  30.00   26
  5  \w     71.00 178.00   1.00    8.11    --  109.31  15.00  30.00  107
  6  \w     84.00 127.00   1.00    8.11    --  109.31 -61.00 -90.00   43
  7  \w    103.00 131.00   1.00    8.11    --  109.31 -30.00-180.00   28
  8  \w     63.00  93.00   1.00    8.11    --  109.31 -30.00-180.00   30
  9  \w     55.00 109.00   1.00    8.11    --  109.31 -95.00 -90.00   54
 10  \w     45.00 101.00   1.00    8.11    --  109.31 -45.00-120.00   56
 11  \w     48.00  88.00   1.00    2.03    --   36.07-125.00-120.00   40
 12  \w     26.00  58.00   1.00    2.03    --   36.07-125.00  90.00   32
 13  \w     61.00  86.00   1.00    2.03    --   36.07-125.00  90.00   25
 14  \w     34.00  75.00   1.00    2.03    --   36.07 -99.00 150.00   41
 15  \w    -30.00  -1.00   1.00    2.03    --   36.07 -57.00 -90.00   29
 16  \w    -30.00  47.00   1.00    2.03    --   36.07 -38.00-180.00   77
 17  \w     67.00 150.00   1.00    8.11    --  109.31 178.00 150.00   83
;
_diffrn_measurement_device 'four-circle diffractometer'
_diffrn_measurement_device_type 'SuperNova, Dual, Cu at zero, EosS2'
_diffrn_measurement_method '\w scans'
_diffrn_orient_matrix_type 'CrysAlisPro convention (1999,Acta A55,543-557)'
_diffrn_orient_matrix_UB_11 0.0244179333
_diffrn_orient_matrix_UB_12 0.0927936667
_diffrn_orient_matrix_UB_13 -0.0316596333
_diffrn_orient_matrix_UB_21 0.0828388667
_diffrn_orient_matrix_UB_22 0.0120919333
_diffrn_orient_matrix_UB_23 -0.0541656667
_diffrn_orient_matrix_UB_31 -0.0495718000
_diffrn_orient_matrix_UB_32 -0.0338949000
_diffrn_orient_matrix_UB_33 -0.1059375000
_diffrn_radiation_monochromator mirror
_diffrn_radiation_probe x-ray
_diffrn_radiation_type 'Cu K\a'
_diffrn_radiation_wavelength 1.54184
_diffrn_reflns_av_R_equivalents 0.0246
_diffrn_reflns_av_unetI/netI 0.0219
_diffrn_reflns_limit_h_max 20
_diffrn_reflns_limit_h_min -22
_diffrn_reflns_limit_k_max 18
_diffrn_reflns_limit_k_min -21
_diffrn_reflns_limit_l_max 14
_diffrn_reflns_limit_l_min -15
_diffrn_reflns_number 4196
_diffrn_reflns_theta_full 72.3880
_diffrn_reflns_theta_max 72.39
_diffrn_reflns_theta_min 4.54
_diffrn_source 'micro-focus sealed X-ray tube'
_diffrn_source_type 'SuperNova (Cu) X-ray Source'
_exptl_absorpt_coefficient_mu 2.032
_exptl_absorpt_correction_T_max 1.00000
_exptl_absorpt_correction_T_min 0.25033
_exptl_absorpt_correction_type multi-scan
_exptl_absorpt_process_details
;
CrysAlisPro 1.171.38.43f (Rigaku Oxford Diffraction, 2015)
Empirical absorption correction using spherical harmonics,
 implemented in SCALE3 ABSPACK scaling algorithm.
;
_exptl_crystal_colour 'clear colourless'
_exptl_crystal_colour_lustre clear
_exptl_crystal_colour_primary colourless
_exptl_crystal_density_diffrn 1.1169
_exptl_crystal_description prism
_exptl_crystal_F_000 1267.6452
_exptl_crystal_size_max 0.65
_exptl_crystal_size_mid 0.15
_exptl_crystal_size_min 0.12
_refine_diff_density_max 0.2840
_refine_diff_density_min -0.6377
_refine_diff_density_rms 0.1324
_refine_ls_d_res_high 0.8088
_refine_ls_d_res_low 9.7297
_refine_ls_goodness_of_fit_ref 1.0308
_refine_ls_hydrogen_treatment constr
_refine_ls_matrix_type full
_refine_ls_number_constraints 15
_refine_ls_number_parameters 76
_refine_ls_number_reflns 1493
_refine_ls_number_restraints 0
_refine_ls_restrained_S_all 1.0308
_refine_ls_R_factor_all 0.0723
_refine_ls_R_factor_gt 0.0689
_refine_ls_shift/su_max 0.0000
_refine_ls_shift/su_mean 0.0000
_refine_ls_structure_factor_coef Fsqd
_refine_ls_weighting_details 'w=1/[\s^2^(Fo^2^)+(0.1307P)^2^+2.4991P] where P=(Fo^2^+2Fc^2^)/3'
_refine_ls_weighting_scheme calc
_refine_ls_wR_factor_gt 0.1808
_refine_ls_wR_factor_ref 0.1876
_reflns_Friedel_coverage 0.0
_reflns_limit_h_max 18
_reflns_limit_h_min 0
_reflns_limit_k_max 19
_reflns_limit_k_min 0
_reflns_limit_l_max 15
_reflns_limit_l_min -15
_reflns_number_gt 1340
_reflns_number_total 1493
_reflns_threshold_expression I>=2u(I)
_cod_data_source_file suppl_ncrs-2017-0236_suppl.cif
_cod_data_source_block xxxxSi
_cod_original_sg_symbol_H-M 'R -3'
_cod_database_code 8106079
_chemical_oxdiff_formula 'C1 O1 H1 N1 Si1'
_reflns_odcompleteness_completeness 99.78
_reflns_odcompleteness_iscentric 1
_reflns_odcompleteness_theta 66.97
_olex2_refinement_description
;
1. Fixed Uiso
 At 1.2 times of:
  All C(H,H) groups
 At 1.5 times of:
  All C(H,H,H) groups
2.a Secondary CH2 refined with riding coordinates:
 C3(H3a,H3b)
2.b Idealised Me refined as rotating group:
 C7(H7a,H7b,H7c), C5(H5a,H5b,H5c), C6(H6a,H6b,H6c)
;
_olex2_date_sample_data_collection 2017-08-02
_olex2_submission_special_instructions 'No special instructions were received'
_oxdiff_exptl_absorpt_empirical_details
;
Empirical correction (ABSPACK) includes:
- Absorption correction using spherical harmonics
- Frame scaling
;
_oxdiff_exptl_absorpt_empirical_full_max 1.792
_oxdiff_exptl_absorpt_empirical_full_min 0.471

loop_
_space_group_symop_id
_space_group_symop_operation_xyz
1 x,y,z
2 -y,x-y,z
3 -x+y,-x,z
4 -x,-y,-z
5 y,-x+y,-z
6 x-y,x,-z
7 x+1/3,y+2/3,z+2/3
8 -y+1/3,x-y+2/3,z+2/3
9 -x+y+1/3,-x+2/3,z+2/3
10 -x+1/3,-y+2/3,-z+2/3
11 y+1/3,-x+y+2/3,-z+2/3
12 x-y+1/3,x+2/3,-z+2/3
13 x+2/3,y+1/3,z+1/3
14 -y+2/3,x-y+1/3,z+1/3
15 -x+y+2/3,-x+1/3,z+1/3
16 -x+2/3,-y+1/3,-z+1/3
17 y+2/3,-x+y+1/3,-z+1/3
18 x-y+2/3,x+1/3,-z+1/3

loop_
_atom_site_label
_atom_site_type_symbol
_atom_site_fract_x
_atom_site_fract_y
_atom_site_fract_z
_atom_site_U_iso_or_equiv
_atom_site_adp_type
_atom_site_occupancy
_atom_site_refinement_flags_posn
Si4 Si 0.54506(4) 0.85945(4) 0.44120(5) 0.0592(3) Uani 1.000000 .
O8 O 0.47660(12) 0.66013(14) 0.30308(16) 0.0719(6) Uani 1.000000 .
N1 N 0.41074(11) 0.74037(11) 0.30262(13) 0.0496(5) Uani 1.000000 .
C2 C 0.41031(13) 0.66299(14) 0.30298(15) 0.0496(5) Uani 1.000000 .
C3 C 0.49565(15) 0.82104(16) 0.30438(18) 0.0602(6) Uani 1.000000 .
H3a H 0.48916(15) 0.86650(16) 0.27103(18) 0.0722(7) Uiso 1.000000 R
H3b H 0.53575(15) 0.81239(16) 0.26111(18) 0.0722(7) Uiso 1.000000 R
C7 C 0.6024(3) 0.8027(3) 0.4865(3) 0.0963(11) Uani 1.000000 .
H7a H 0.5624(5) 0.7417(3) 0.490(2) 0.1444(16) Uiso 1.000000 GR
H7b H 0.6480(13) 0.8139(17) 0.4373(14) 0.1444(16) Uiso 1.000000 GR
H7c H 0.6264(18) 0.8232(15) 0.5562(11) 0.1444(16) Uiso 1.000000 GR
C5 C 0.4592(3) 0.8372(4) 0.5377(3) 0.132(2) Uani 1.000000 .
H5a H 0.428(2) 0.865(3) 0.515(2) 0.199(3) Uiso 1.000000 GR
H5b H 0.4202(17) 0.7760(4) 0.542(3) 0.199(3) Uiso 1.000000 GR
H5c H 0.4842(4) 0.858(3) 0.6067(9) 0.199(3) Uiso 1.000000 GR
C6 C 0.6271(4) 0.9754(3) 0.4254(4) 0.143(2) Uani 1.000000 .
H6a H 0.6623(19) 0.9826(5) 0.364(2) 0.214(3) Uiso 1.000000 GR
H6b H 0.5985(4) 1.0084(5) 0.416(4) 0.214(3) Uiso 1.000000 GR
H6c H 0.663(2) 0.9953(8) 0.4881(17) 0.214(3) Uiso 1.000000 GR

loop_
_atom_site_aniso_label
_atom_site_aniso_U_11
_atom_site_aniso_U_22
_atom_site_aniso_U_33
_atom_site_aniso_U_12
_atom_site_aniso_U_13
_atom_site_aniso_U_23
Si4 0.0608(5) 0.0559(5) 0.0548(5) 0.0245(3) -0.0029(2) -0.0054(2)
O8 0.0605(10) 0.0829(12) 0.0803(12) 0.0417(9) 0.0066(8) -0.0034(9)
N1 0.0510(10) 0.0516(9) 0.0408(9) 0.0218(8) 0.0034(6) 0.0027(6)
C2 0.0532(11) 0.0598(12) 0.0378(9) 0.0299(9) 0.0027(7) -0.0022(8)
C3 0.0546(12) 0.0597(13) 0.0511(11) 0.0172(10) 0.0073(9) 0.0074(9)
C7 0.103(3) 0.120(3) 0.084(2) 0.069(2) -0.0208(18) -0.0097(19)
C5 0.107(3) 0.245(6) 0.066(2) 0.103(4) -0.0032(18) -0.039(3)
C6 0.170(5) 0.064(2) 0.134(4) 0.014(3) -0.058(3) -0.007(2)

loop_
_atom_type_symbol
_atom_type_scat_dispersion_real
_atom_type_scat_dispersion_imag
_atom_type_scat_Cromer_Mann_a1
_atom_type_scat_Cromer_Mann_a2
_atom_type_scat_Cromer_Mann_a3
_atom_type_scat_Cromer_Mann_a4
_atom_type_scat_Cromer_Mann_b1
_atom_type_scat_Cromer_Mann_b2
_atom_type_scat_Cromer_Mann_b3
_atom_type_scat_Cromer_Mann_b4
_atom_type_scat_Cromer_Mann_c
_atom_type_scat_source
_atom_type_scat_dispersion_source
H 0.00000 0.00000 0.49300 0.32291 0.14019 0.04081 10.51090 26.12570 3.14236 57.79970 0.0030380000826 'International Tables Volume C Table 6.1.1.4 (pp. 500-502)' 'Henke, Gullikson and Davis, At. Data and Nucl. Data Tables, 1993, 54, 2'
C 0.01920 0.00962 2.31000 1.02000 1.58860 0.86500 20.84390 10.20750 0.56870 51.65120 0.215599998832 'International Tables Volume C Table 6.1.1.4 (pp. 500-502)' 'Henke, Gullikson and Davis, At. Data and Nucl. Data Tables, 1993, 54, 2'
Si 0.25539 0.32544 6.29150 3.03530 1.98910 1.54100 2.43860 32.33370 0.67850 81.69370 1.14069998264 'International Tables Volume C Table 6.1.1.4 (pp. 500-502)' 'Henke, Gullikson and Davis, At. Data and Nucl. Data Tables, 1993, 54, 2'
O 0.05239 0.03377 3.04850 2.28680 1.54630 0.86700 13.27710 5.70110 0.32390 32.90890 0.250800013542 'International Tables Volume C Table 6.1.1.4 (pp. 500-502)' 'Henke, Gullikson and Davis, At. Data and Nucl. Data Tables, 1993, 54, 2'
N 0.03256 0.01839 12.21260 3.13220 2.01250 1.16630 0.00570 9.89330 28.99750 0.58260 -11.5290002823 'International Tables Volume C Table 6.1.1.4 (pp. 500-502)' 'Henke, Gullikson and Davis, At. Data and Nucl. Data Tables, 1993, 54, 2'

loop_
_geom_angle_atom_site_label_1
_geom_angle_atom_site_label_2
_geom_angle_atom_site_label_3
_geom_angle
_geom_angle_site_symmetry_1
_geom_angle_site_symmetry_3
C7 Si4 C3 111.36(14) . .
C5 Si4 C3 109.24(15) . .
C5 Si4 C7 108.1(2) . .
C6 Si4 C3 105.88(16) . .
C6 Si4 C7 107.4(2) . .
C6 Si4 C5 114.9(3) . .
C3 N1 C2 118.07(19) . 2_665
C3 N1 C2 117.73(19) . .
N1 C2 O8 122.4(2) 3_565 .
N1 C2 O8 121.8(2) . .
N1 C3 Si4 115.58(14) . .
H3a C3 Si4 108.38(8) . .
H3a C3 N1 108.38(13) . .
H3b C3 Si4 108.38(8) . .
H3b C3 N1 108.38(12) . .
H3b C3 H3a 107.4 . .
H7a C7 Si4 109.5 . .
H7b C7 Si4 109.5 . .
H7b C7 H7a 109.5 . .
H7c C7 Si4 109.5 . .
H7c C7 H7a 109.5 . .
H7c C7 H7b 109.5 . .
H5a C5 Si4 109.5 . .
H5b C5 Si4 109.5 . .
H5b C5 H5a 109.5 . .
H5c C5 Si4 109.5 . .
H5c C5 H5a 109.5 . .
H5c C5 H5b 109.5 . .
H6a C6 Si4 109.5 . .
H6b C6 Si4 109.5 . .
H6b C6 H6a 109.5 . .
H6c C6 Si4 109.5 . .
H6c C6 H6a 109.5 . .
H6c C6 H6b 109.5 . .

loop_
_geom_bond_atom_site_label_1
_geom_bond_atom_site_label_2
_geom_bond_distance
_geom_bond_site_symmetry_2
Si4 C3 1.891(2) .
Si4 C7 1.853(4) .
Si4 C5 1.833(4) .
Si4 C6 1.855(4) .
O8 C2 1.211(3) .
N1 C2 1.378(3) .
N1 C2 1.383(3) 2_665
N1 C3 1.480(3) .
C3 H3a 0.9700 .
C3 H3b 0.9700 .
C7 H7a 0.9600 .
C7 H7b 0.9600 .
C7 H7c 0.9600 .
C5 H5a 0.9600 .
C5 H5b 0.9600 .
C5 H5c 0.9600 .
C6 H6a 0.9600 .
C6 H6b 0.9600 .
C6 H6c 0.9600 .
